data_4322930
loop_
_publ_author_name
'F. Albert Cotton'
'Xuejun Feng'
'Daren J. Timmons'

_publ_section_title
;
 Further Study of Very Close Nonbonded CuI-CuI Contacts. Molecular
 Structure of a New Compound and Density Functional Theory Calculations
;
_journal_name_full 'Inorganic Chemistry'
_journal_page_first 4066
_journal_page_last 4069
_journal_paper_doi 10.1021/ic980137e
_journal_volume 37
_journal_year 1998
_chemical_formula_sum 'C14 H24 Cu2 N6'
_chemical_formula_weight 403.47
_chemical_name_systematic
; 
 ? 
;
_space_group_IT_number 14
_symmetry_cell_setting monoclinic
_symmetry_space_group_name_Hall '-P 2ybc'
_symmetry_space_group_name_H-M 'P 1 21/c 1'
_atom_sites_solution_hydrogens geom
_atom_sites_solution_primary direct
_atom_sites_solution_secondary difmap
_audit_creation_method SHELXL
_cell_angle_alpha 90.00
_cell_angle_beta 93.76(2)
_cell_angle_gamma 90.00
_cell_formula_units_Z 2
_cell_length_a 7.320(2)
_cell_length_b 12.418(4)
_cell_length_c 8.689(2)
_cell_measurement_reflns_used 131
_cell_measurement_temperature 213(2)
_cell_measurement_theta_max 20.8
_cell_measurement_theta_min 6.75
_cell_volume 788.1(4)
_computing_cell_refinement MADNES
_computing_data_collection MADNES
_computing_data_reduction PROCOR
_computing_molecular_graphics 'SHELXTL V5 (SIEMENS)'
_computing_structure_refinement 'SHELXL-93 (Sheldrick, 1993)'
_computing_structure_solution 'SHELXS-86 (Sheldrick, 1990)'
_diffrn_ambient_temperature 213(2)
_diffrn_measurement_device 'Nonius FAST area detector'
_diffrn_measurement_method 'Ellipsoid-mask fitting'
_diffrn_radiation_monochromator graphite
_diffrn_radiation_source 'fine-focus sealed tube'
_diffrn_radiation_type MoK\a
_diffrn_radiation_wavelength 0.71073
_diffrn_reflns_av_R_equivalents 0.0390
_diffrn_reflns_av_sigmaI/netI 0.0301
_diffrn_reflns_limit_h_max 7
_diffrn_reflns_limit_h_min -7
_diffrn_reflns_limit_k_max 13
_diffrn_reflns_limit_k_min -13
_diffrn_reflns_limit_l_max 9
_diffrn_reflns_limit_l_min -9
_diffrn_reflns_number 2922
_diffrn_reflns_theta_max 22.55
_diffrn_reflns_theta_min 2.79
_diffrn_standards_number 'None (area detector data)'
_exptl_absorpt_coefficient_mu 2.703
_exptl_absorpt_correction_T_max 0.671
_exptl_absorpt_correction_T_min 0.441
_exptl_absorpt_correction_type sortav
_exptl_crystal_colour colorless
_exptl_crystal_density_diffrn 1.700
_exptl_crystal_density_meas ?
_exptl_crystal_description block
_exptl_crystal_F_000 416
_exptl_crystal_size_max 0.3
_exptl_crystal_size_mid 0.3
_exptl_crystal_size_min 0.15
_refine_diff_density_max 0.398
_refine_diff_density_min -0.283
_refine_diff_density_rms 0.076
_refine_ls_extinction_method none
_refine_ls_goodness_of_fit_all 1.117
_refine_ls_goodness_of_fit_obs 1.112
_refine_ls_hydrogen_treatment noref
_refine_ls_matrix_type full
_refine_ls_number_parameters 100
_refine_ls_number_reflns 1020
_refine_ls_number_restraints 0
_refine_ls_restrained_S_all 1.152
_refine_ls_restrained_S_obs 1.112
_refine_ls_R_factor_all 0.0345
_refine_ls_R_factor_obs 0.0311
_refine_ls_shift/esd_max 0.000
_refine_ls_shift/esd_mean 0.000
_refine_ls_structure_factor_coef Fsqd
_refine_ls_weighting_details 'w=1/[\s^2^(Fo^2^)+(0.0308P)^2^+1.6096P] where P=(Fo^2^+2Fc^2^)/3'
_refine_ls_weighting_scheme calc
_refine_ls_wR_factor_all 0.0799
_refine_ls_wR_factor_obs 0.0744
_reflns_number_observed 959
_reflns_number_total 1023
_reflns_observed_criterion >2sigma(I)
_cod_data_source_file ic980137e.cif
_cod_data_source_block xl
_cod_depositor_comments
;
The following automatic conversions were performed:

'_geom_bond_publ_flag' value 'Y' changed to 'y' according to the
built-in table from CIF Core dictionary named 'cif_core.dic' version
2.4.1 from 2010-06-29 (4 times).

'_geom_angle_publ_flag' value 'Y'
changed to 'y' according to the built-in table from CIF Core
dictionary named 'cif_core.dic' version 2.4.1 from 2010-06-29 (2
times).

Automatic conversion script
Id: cif_fix_values 1673 2011-04-08 12:14:43Z adriana 

The following automatic conversions were performed:

'_exptl_crystal_density_meas' value 'not measured' was changed to '?'
- the value is perceived as not measured.

Automatic conversion script
Id: cif_fix_values 3008 2015-01-20 13:52:24Z robertas 

The following automatic conversions were performed:

'_refine_ls_weighting_scheme' value 'calc
w=1/[\s^2^(Fo^2^)+(0.0308P)^2^+1.6096P] where P=(Fo^2^+2Fc^2^)/3' was
changed to 'calc'. New tag '_refine_ls_weighting_details' was
created. The value of the new tag was set to
'w=1/[\s^2^(Fo^2^)+(0.0308P)^2^+1.6096P] where P=(Fo^2^+2Fc^2^)/3'.

Automatic conversion script
Id: cif_fix_values 3143 2015-03-26 13:38:13Z robertas 
;
_cod_database_code 4322930

loop_
_symmetry_equiv_pos_as_xyz
'x, y, z'
'-x, y+1/2, -z+1/2'
'-x, -y, -z'
'x, -y-1/2, z-1/2'

loop_
_atom_site_aniso_label
_atom_site_aniso_U_11
_atom_site_aniso_U_22
_atom_site_aniso_U_33
_atom_site_aniso_U_23
_atom_site_aniso_U_13
_atom_site_aniso_U_12
Cu1 0.0180(3) 0.0187(3) 0.0286(3) 0.0023(2) -0.0029(2) 0.0016(2)
N11 0.019(2) 0.019(2) 0.031(2) 0.0040(13) -0.0009(13) 0.0015(13)
N12 0.017(2) 0.024(2) 0.028(2) 0.0052(13) -0.0043(13) 0.0009(14)
N13 0.024(2) 0.025(2) 0.032(2) 0.0093(14) -0.0022(14) 0.0050(14)
C11 0.022(2) 0.027(2) 0.039(2) 0.005(2) 0.002(2) -0.002(2)
C12 0.041(3) 0.021(2) 0.039(2) 0.005(2) 0.005(2) 0.000(2)
C13 0.035(2) 0.027(2) 0.039(2) 0.011(2) 0.011(2) 0.007(2)
C14 0.026(2) 0.048(3) 0.041(2) 0.027(2) -0.001(2) 0.006(2)
C15 0.032(2) 0.051(3) 0.032(2) 0.004(2) -0.011(2) 0.002(2)
C16 0.025(2) 0.027(2) 0.042(2) 0.007(2) -0.008(2) -0.002(2)
C17 0.024(2) 0.024(2) 0.017(2) 0.001(2) 0.0045(15) 0.006(2)

loop_
_atom_site_label
_atom_site_type_symbol
_atom_site_fract_x
_atom_site_fract_y
_atom_site_fract_z
_atom_site_U_iso_or_equiv
_atom_site_thermal_displace_type
_atom_site_occupancy
_atom_site_calc_flag
_atom_site_refinement_flags
_atom_site_disorder_group
Cu1 Cu 0.14090(6) 0.05295(3) 0.02057(5) 0.0219(2) Uani 1 d . .
N11 N 0.0221(4) 0.1635(2) -0.0907(3) 0.0234(7) Uani 1 d . .
N12 N -0.2456(4) 0.0638(2) -0.1282(3) 0.0235(7) Uani 1 d . .
N13 N -0.2382(4) 0.2444(2) -0.2121(4) 0.0272(8) Uani 1 d . .
C11 C 0.1186(5) 0.2629(3) -0.1259(5) 0.0294(9) Uani 1 d . .
H11A H 0.1450(5) 0.2633(3) -0.2350(5) 0.035 Uiso 1 calc R .
H11B H 0.2353(5) 0.2661(3) -0.0639(5) 0.035 Uiso 1 calc R .
C12 C 0.0044(6) 0.3592(3) -0.0916(5) 0.0338(10) Uani 1 d . .
H12A H 0.0716(6) 0.4257(3) -0.1106(5) 0.041 Uiso 1 calc R .
H12B H -0.0259(6) 0.3584(3) 0.0166(5) 0.041 Uiso 1 calc R .
C13 C -0.1675(6) 0.3536(3) -0.1962(5) 0.0334(10) Uani 1 d . .
H13A H -0.2610(6) 0.3999(3) -0.1549(5) 0.040 Uiso 1 calc R .
H13B H -0.1418(6) 0.3812(3) -0.2983(5) 0.040 Uiso 1 calc R .
C14 C -0.4106(6) 0.2372(4) -0.3052(5) 0.0386(11) Uani 1 d . .
H14A H -0.3956(6) 0.2701(4) -0.4062(5) 0.046 Uiso 1 calc R .
H14B H -0.5046(6) 0.2779(4) -0.2549(5) 0.046 Uiso 1 calc R .
C15 C -0.4737(6) 0.1221(4) -0.3278(5) 0.0388(11) Uani 1 d . .
H15A H -0.6043(6) 0.1202(4) -0.3607(5) 0.047 Uiso 1 calc R .
H15B H -0.4054(6) 0.0871(4) -0.4073(5) 0.047 Uiso 1 calc R .
C16 C -0.4400(6) 0.0645(3) -0.1761(5) 0.0318(10) Uani 1 d . .
H16A H -0.5079(6) 0.1005(3) -0.0972(5) 0.038 Uiso 1 calc R .
H16B H -0.4846(6) -0.0098(3) -0.1862(5) 0.038 Uiso 1 calc R .
C17 C -0.1536(5) 0.1566(3) -0.1433(4) 0.0216(8) Uani 1 d . .

loop_
_atom_type_symbol
_atom_type_description
_atom_type_scat_dispersion_real
_atom_type_scat_dispersion_imag
_atom_type_scat_source
C C 0.0033 0.0016 'International Tables Vol C Tables 4.2.6.8 and 6.1.1.4'
H H 0.0000 0.0000 'International Tables Vol C Tables 4.2.6.8 and 6.1.1.4'
N N 0.0061 0.0033 'International Tables Vol C Tables 4.2.6.8 and 6.1.1.4'
Cu Cu 0.3201 1.2651 'International Tables Vol C Tables 4.2.6.8 and 6.1.1.4'

loop_
_geom_angle_atom_site_label_1
_geom_angle_atom_site_label_2
_geom_angle_atom_site_label_3
_geom_angle
_geom_angle_site_symmetry_1
_geom_angle_site_symmetry_3
_geom_angle_publ_flag
N11 Cu1 N12 175.98(13) . 3 y
N11 Cu1 Cu1 87.72(10) . 3 ?
N12 Cu1 Cu1 88.30(10) 3 3 ?
C17 N11 C11 116.6(3) . . ?
C17 N11 Cu1 122.4(3) . . ?
C11 N11 Cu1 121.0(2) . . ?
C17 N12 C16 117.0(3) . . ?
C17 N12 Cu1 121.6(2) . 3 ?
C16 N12 Cu1 120.7(2) . 3 ?
C17 N13 C13 123.5(3) . . ?
C17 N13 C14 122.9(3) . . ?
C13 N13 C14 113.6(3) . . ?
N11 C11 C12 110.4(3) . . ?
C11 C12 C13 107.3(3) . . ?
N13 C13 C12 112.2(3) . . ?
N13 C14 C15 112.2(3) . . ?
C16 C15 C14 107.7(3) . . ?
N12 C16 C15 110.7(3) . . ?
N11 C17 N12 119.8(3) . . y
N11 C17 N13 119.6(3) . . ?
N12 C17 N13 120.6(3) . . ?

loop_
_geom_bond_atom_site_label_1
_geom_bond_atom_site_label_2
_geom_bond_distance
_geom_bond_site_symmetry_2
_geom_bond_publ_flag
Cu1 N11 1.862(3) . y
Cu1 N12 1.863(3) 3 y
Cu1 Cu1 2.4527(10) 3 y
N11 C17 1.339(5) . y
N11 C11 1.463(5) . ?
N12 C17 1.346(5) . ?
N12 C16 1.456(5) . ?
N12 Cu1 1.863(3) 3 ?
N13 C17 1.371(5) . ?
N13 C13 1.455(5) . ?
N13 C14 1.457(5) . ?
C11 C12 1.501(5) . ?
C12 C13 1.504(6) . ?
C14 C15 1.511(6) . ?
C15 C16 1.506(6) . ?
